data_4103366
loop_
_publ_author_name
'Kanishka Biswas'
'Qichun Zhang'
'In Chung'
'Jung-Hwan Song'
'John Androulakis'
'Arthur J. Freeman'
'Mercouri G. Kanatzidis'

_publ_section_title
;
 Synthesis in Ionic Liquids: [Bi2Te2Br](AlCl4), a Direct Gap Semiconductor
 with a Cationic Framework
;
_journal_name_full 'Journal of the American Chemical Society'
_journal_page_first 14760
_journal_page_last 14762
_journal_paper_doi 10.1021/ja107483g
_journal_volume 132
_journal_year 2010
_chemical_formula_sum 'Al Br Cl4 Sb2 Te2'
_chemical_formula_weight 747.39
_chemical_name_systematic
; 
 ? 
;
_space_group_IT_number 15
_symmetry_cell_setting monoclinic
_symmetry_space_group_name_Hall '-C 2yc'
_symmetry_space_group_name_H-M 'C 1 2/c 1'
_atom_sites_solution_hydrogens none
_atom_sites_solution_primary direct
_atom_sites_solution_secondary difmap
_audit_creation_method SHELXL-97
_cell_angle_alpha 90.00
_cell_angle_beta 98.71(3)
_cell_angle_gamma 90.00
_cell_formula_units_Z 8
_cell_length_a 21.216(4)
_cell_length_b 8.2816(17)
_cell_length_c 13.126(3)
_cell_measurement_temperature 100(2)
_cell_measurement_theta_max 54.78
_cell_measurement_theta_min 1.91
_cell_volume 2279.7(8)
_computing_cell_refinement X-area
_computing_data_collection X-area
_computing_data_reduction X-area
_computing_molecular_graphics Diamond
_computing_structure_refinement 'SHELXL-97 (Sheldrick, 1997)'
_computing_structure_solution 'SHELXS-97 (Sheldrick, 1990)'
_diffrn_ambient_temperature 100(2)
_diffrn_measured_fraction_theta_full 0.992
_diffrn_measured_fraction_theta_max 0.992
_diffrn_measurement_device_type IPDS2
_diffrn_measurement_method 'profile data from \W scan'
_diffrn_radiation_monochromator graphite
_diffrn_radiation_source 'fine-focus sealed tube'
_diffrn_radiation_type MoK\a
_diffrn_radiation_wavelength 0.71073
_diffrn_reflns_av_R_equivalents 0.0386
_diffrn_reflns_av_sigmaI/netI 0.0255
_diffrn_reflns_limit_h_max 26
_diffrn_reflns_limit_h_min -26
_diffrn_reflns_limit_k_max 10
_diffrn_reflns_limit_k_min -10
_diffrn_reflns_limit_l_max 16
_diffrn_reflns_limit_l_min -16
_diffrn_reflns_number 8378
_diffrn_reflns_theta_full 26.74
_diffrn_reflns_theta_max 26.74
_diffrn_reflns_theta_min 3.43
_exptl_absorpt_coefficient_mu 14.213
_exptl_absorpt_correction_T_max 0.5122
_exptl_absorpt_correction_T_min 0.1674
_exptl_absorpt_correction_type numerical
_exptl_absorpt_process_details 'XRED 32'
_exptl_crystal_colour black
_exptl_crystal_density_diffrn 4.355
_exptl_crystal_density_method 'not measured'
_exptl_crystal_description needle
_exptl_crystal_F_000 2576
_exptl_crystal_size_max 0.440
_exptl_crystal_size_mid 0.286
_exptl_crystal_size_min 0.112
_refine_diff_density_max 0.917
_refine_diff_density_min -1.316
_refine_diff_density_rms 0.179
_refine_ls_extinction_coef 0.00101(3)
_refine_ls_extinction_expression Fc^*^=kFc[1+0.001xFc^2^\l^3^/sin(2\q)]^-1/4^
_refine_ls_extinction_method SHELXL
_refine_ls_goodness_of_fit_ref 1.012
_refine_ls_hydrogen_treatment none
_refine_ls_matrix_type full
_refine_ls_number_parameters 93
_refine_ls_number_reflns 2413
_refine_ls_number_restraints 0
_refine_ls_restrained_S_all 1.012
_refine_ls_R_factor_all 0.0412
_refine_ls_R_factor_gt 0.0245
_refine_ls_shift/su_max 0.002
_refine_ls_shift/su_mean 0.000
_refine_ls_structure_factor_coef Fsqd
_refine_ls_weighting_details 'calc w=1/[\s^2^(Fo^2^)+(0.0343P)^2^+0.0500P] where P=(Fo^2^+2Fc^2^)/3'
_refine_ls_weighting_scheme calc
_refine_ls_wR_factor_gt 0.0625
_refine_ls_wR_factor_ref 0.0680
_reflns_number_gt 1648
_reflns_number_total 2413
_reflns_threshold_expression >2sigma(I)
_cod_data_source_file ja107483g_si_002.cif
_cod_data_source_block qc2-77a
_cod_database_code 4103366

loop_
_symmetry_equiv_pos_as_xyz
'x, y, z'
'-x, y, -z+1/2'
'x+1/2, y+1/2, z'
'-x+1/2, y+1/2, -z+1/2'
'-x, -y, -z'
'x, -y, z-1/2'
'-x+1/2, -y+1/2, -z'
'x+1/2, -y+1/2, z-1/2'

loop_
_atom_site_label
_atom_site_type_symbol
_atom_site_fract_x
_atom_site_fract_y
_atom_site_fract_z
_atom_site_U_iso_or_equiv
_atom_site_adp_type
_atom_site_occupancy
_atom_site_symmetry_multiplicity
_atom_site_calc_flag
_atom_site_refinement_flags
Te1 Te 0.070982(13) 0.12653(6) 0.45721(2) 0.00960(11) Uani 1 1 d .
Te2 Te -0.076290(14) 0.37648(6) 0.53793(2) 0.01020(11) Uani 1 1 d .
Sb2 Sb -0.063968(14) 0.12262(6) 0.39054(2) 0.01109(11) Uani 1 1 d .
Sb1 Sb 0.059418(15) 0.37275(6) 0.60982(2) 0.01138(11) Uani 1 1 d .
Br2 Br 0.0000 0.37488(14) 0.2500 0.01721(16) Uani 1 2 d S
Br1 Br 0.0000 0.12449(14) 0.7500 0.01726(16) Uani 1 2 d S
Cl4 Cl -0.20412(6) -0.34101(13) 0.41480(10) 0.0183(3) Uani 1 1 d .
Cl2 Cl -0.21045(6) 0.08603(13) 0.42302(9) 0.0181(3) Uani 1 1 d .
Al1 Al -0.23204(6) -0.12444(18) 0.32799(11) 0.0139(3) Uani 1 1 d .
Cl3 Cl -0.17108(6) -0.1170(3) 0.21339(9) 0.0220(3) Uani 1 1 d .
Cl1 Cl -0.33229(5) -0.1294(3) 0.27691(9) 0.0200(3) Uani 1 1 d .

loop_
_atom_site_aniso_label
_atom_site_aniso_U_11
_atom_site_aniso_U_22
_atom_site_aniso_U_33
_atom_site_aniso_U_23
_atom_site_aniso_U_13
_atom_site_aniso_U_12
Te1 0.01012(16) 0.00776(17) 0.01123(17) -0.00009(17) 0.00265(11) -0.00048(15)
Te2 0.01107(16) 0.00736(16) 0.01283(17) 0.00005(17) 0.00393(11) -0.00026(15)
Sb2 0.01297(18) 0.00780(17) 0.01163(18) 0.00017(19) -0.00093(12) -0.00006(16)
Sb1 0.01434(18) 0.00787(17) 0.01142(18) -0.00007(19) 0.00024(12) -0.00015(16)
Br2 0.0197(4) 0.0151(3) 0.0172(3) 0.000 0.0042(3) 0.000
Br1 0.0215(4) 0.0144(3) 0.0167(3) 0.000 0.0055(3) 0.000
Cl4 0.0160(5) 0.0149(7) 0.0242(6) 0.0034(5) 0.0038(4) 0.0011(4)
Cl2 0.0155(5) 0.0159(7) 0.0230(6) -0.0028(4) 0.0031(4) -0.0013(4)
Al1 0.0085(6) 0.0147(6) 0.0183(7) -0.0002(6) 0.0013(5) -0.0009(6)
Cl3 0.0183(6) 0.0277(7) 0.0213(6) -0.0005(7) 0.0075(5) -0.0017(7)
Cl1 0.0094(5) 0.0246(6) 0.0248(6) 0.0013(7) -0.0016(4) -0.0001(6)

loop_
_atom_type_symbol
_atom_type_description
_atom_type_scat_dispersion_real
_atom_type_scat_dispersion_imag
_atom_type_scat_source
Al Al 0.0645 0.0514 'International Tables Vol C Tables 4.2.6.8 and 6.1.1.4'
Cl Cl 0.1484 0.1585 'International Tables Vol C Tables 4.2.6.8 and 6.1.1.4'
Sb Sb -0.5866 1.5461 'International Tables Vol C Tables 4.2.6.8 and 6.1.1.4'
Te Te -0.5308 1.6751 'International Tables Vol C Tables 4.2.6.8 and 6.1.1.4'
Br Br -0.2901 2.4595 'International Tables Vol C Tables 4.2.6.8 and 6.1.1.4'

loop_
_geom_angle_atom_site_label_1
_geom_angle_atom_site_label_2
_geom_angle_atom_site_label_3
_geom_angle
_geom_angle_site_symmetry_1
_geom_angle_site_symmetry_3
Sb2 Te1 Sb2 92.83(2) . 5_556
Sb2 Te1 Sb1 91.94(2) . .
Sb2 Te1 Sb1 90.33(2) 5_556 .
Sb1 Te2 Sb2 91.38(2) . .
Sb1 Te2 Sb1 90.47(2) . 5_566
Sb2 Te2 Sb1 92.31(2) . 5_566
Te1 Sb2 Te1 87.17(2) . 5_556
Te1 Sb2 Te2 88.56(2) . .
Te1 Sb2 Te2 92.12(2) 5_556 .
Te2 Sb1 Te1 88.06(2) . .
Te2 Sb1 Te2 89.53(2) . 5_566
Te1 Sb1 Te2 90.56(2) . 5_566
Cl3 Al1 Cl1 117.55(8) . .
Cl3 Al1 Cl2 106.71(9) . .
Cl1 Al1 Cl2 108.22(9) . .
Cl3 Al1 Cl4 104.44(9) . .
Cl1 Al1 Cl4 109.34(9) . .
Cl2 Al1 Cl4 110.46(8) . .

loop_
_geom_bond_atom_site_label_1
_geom_bond_atom_site_label_2
_geom_bond_distance
_geom_bond_site_symmetry_2
Te1 Sb2 2.8646(8) .
Te1 Sb2 2.8920(7) 5_556
Te1 Sb1 2.8947(7) .
Te2 Sb1 2.8911(8) .
Te2 Sb2 2.8956(7) .
Te2 Sb1 2.9005(7) 5_566
Sb2 Te1 2.8920(7) 5_556
Sb1 Te2 2.9005(7) 5_566
Cl4 Al1 2.1590(19) .
Cl2 Al1 2.1520(19) .
Al1 Cl3 2.1281(19) .
Al1 Cl1 2.1313(18) .
